data_4001953
loop_
_publ_author_name
'McGarry, Kathryn A.'
'Xie, Wei'
'Sutton, Christopher'
'Risko, Chad'
'Wu, Yanfei'
'Young, Victor G.'
'Br\'edas, Jean-Luc'
'Frisbie, C. Daniel'
'Douglas, Christopher J.'

_publ_section_title
;
 Rubrene-Based Single-Crystal Organic Semiconductors: Synthesis,
 Electronic Structure, and Charge-Transport Properties
;
_journal_issue 11
_journal_name_full 'Chemistry of Materials'
_journal_page_first 2254
_journal_paper_doi 10.1021/cm400736s
_journal_volume 25
_journal_year 2013
_chemical_formula_moiety 'C46 H30 F6'
_chemical_formula_sum 'C46 H30 F6'
_chemical_formula_weight 696.70
_chemical_name_common 11079_0m
_chemical_name_systematic
; 
 ? 
;
_space_group_IT_number 57
_symmetry_cell_setting orthorhombic
_symmetry_space_group_name_Hall '-P 2c 2b'
_symmetry_space_group_name_H-M 'P b c m'
_atom_sites_solution_hydrogens geom
_atom_sites_solution_primary direct
_atom_sites_solution_secondary difmap
_audit_creation_method SHELXL-97
_cell_angle_alpha 90.00
_cell_angle_beta 90.00
_cell_angle_gamma 90.00
_cell_formula_units_Z 4
_cell_length_a 7.1443(6)
_cell_length_b 14.0510(12)
_cell_length_c 34.143(3)
_cell_measurement_reflns_used 4714
_cell_measurement_temperature 123(2)
_cell_measurement_theta_max 27.437
_cell_measurement_theta_min 2.386
_cell_volume 3427.4(5)
_computing_cell_refinement 'SAINT, Bruker'
_computing_data_collection 'SMART, Bruker'
_computing_data_reduction 'SAINT, Bruker'
_computing_molecular_graphics 'SHELXTL, Bruker'
_computing_publication_material 'Bruker SHELXTL'
_computing_structure_refinement 'SHELXL-97 (Sheldrick, 1997)'
_computing_structure_solution 'SHELXS-97 (Sheldrick, 1990)'
_diffrn_ambient_temperature 123(2)
_diffrn_measured_fraction_theta_full 0.999
_diffrn_measured_fraction_theta_max 0.999
_diffrn_measurement_device_type 'Bruker Apex II Platform CCD'
_diffrn_measurement_method 'area detector, omega scans per phi'
_diffrn_radiation_monochromator graphite
_diffrn_radiation_source 'normal-focus sealed tube'
_diffrn_radiation_type MoK\a
_diffrn_radiation_wavelength 0.71073
_diffrn_reflns_av_R_equivalents 0.0567
_diffrn_reflns_av_sigmaI/netI 0.0274
_diffrn_reflns_limit_h_max 8
_diffrn_reflns_limit_h_min -8
_diffrn_reflns_limit_k_max 16
_diffrn_reflns_limit_k_min -16
_diffrn_reflns_limit_l_max 40
_diffrn_reflns_limit_l_min -40
_diffrn_reflns_number 30740
_diffrn_reflns_theta_full 25.03
_diffrn_reflns_theta_max 25.03
_diffrn_reflns_theta_min 2.39
_diffrn_standards_number 0
_exptl_absorpt_coefficient_mu 0.100
_exptl_absorpt_correction_T_max 0.9950
_exptl_absorpt_correction_T_min 0.9754
_exptl_absorpt_correction_type multi-scan
_exptl_absorpt_process_details 'SADABS, R. Blessing, 1995'
_exptl_crystal_colour Red
_exptl_crystal_density_diffrn 1.350
_exptl_crystal_density_method 'not measured'
_exptl_crystal_description Plate
_exptl_crystal_F_000 1440
_exptl_crystal_size_max 0.25
_exptl_crystal_size_mid 0.25
_exptl_crystal_size_min 0.05
_refine_diff_density_max 0.653
_refine_diff_density_min -0.577
_refine_diff_density_rms 0.082
_refine_ls_extinction_method none
_refine_ls_goodness_of_fit_ref 1.143
_refine_ls_hydrogen_treatment constr
_refine_ls_matrix_type full
_refine_ls_number_parameters 229
_refine_ls_number_reflns 3091
_refine_ls_number_restraints 0
_refine_ls_restrained_S_all 1.143
_refine_ls_R_factor_all 0.1207
_refine_ls_R_factor_gt 0.0952
_refine_ls_shift/su_max 0.000
_refine_ls_shift/su_mean 0.000
_refine_ls_structure_factor_coef Fsqd
_refine_ls_weighting_details 'calc w=1/[\s^2^(Fo^2^)+(0.1035P)^2^+13.3879P] where P=(Fo^2^+2Fc^2^)/3'
_refine_ls_weighting_scheme calc
_refine_ls_wR_factor_gt 0.2648
_refine_ls_wR_factor_ref 0.2828
_reflns_number_gt 2220
_reflns_number_total 3091
_reflns_threshold_expression >2sigma(I)
_cod_data_source_file cm400736s_si_003.cif
_cod_data_source_block 11079_0m
_cod_depositor_comments
;
The following automatic conversions were performed:

'_symmetry_cell_setting' value 'Orthorhombic' changed to
'orthorhombic' according to
/usr/data/users/saulius/automatic-downloads/retrospective/ACS/lib/dictionaries/cif_core.dic
dictionary named 'cif_core.dic' version 2.4.2 from 2011-04-26.

Automatic conversion script
Id: cif_fix_values 2281 2013-09-26 08:29:07Z andrius 
;
_cod_original_sg_symbol_H-M Pbcm
_cod_database_code 4001953

loop_
_symmetry_equiv_pos_as_xyz
'x, y, z'
'-x, -y, z+1/2'
'-x, y+1/2, -z+1/2'
'x, -y+1/2, -z'
'-x, -y, -z'
'x, y, -z-1/2'
'x, -y-1/2, z-1/2'
'-x, y-1/2, z'

loop_
_atom_site_label
_atom_site_type_symbol
_atom_site_fract_x
_atom_site_fract_y
_atom_site_fract_z
_atom_site_U_iso_or_equiv
_atom_site_adp_type
_atom_site_occupancy
_atom_site_symmetry_multiplicity
_atom_site_calc_flag
_atom_site_refinement_flags
C1 C 0.3934(6) 0.4719(3) 0.70835(11) 0.0196(9) Uani 1 1 d .
C2 C 0.5452(5) 0.4335(3) 0.72898(12) 0.0194(9) Uani 1 1 d .
C3 C 0.6993(6) 0.3891(3) 0.70929(12) 0.0229(9) Uani 1 1 d .
H3A H 0.7006 0.3876 0.6815 0.028 Uiso 1 1 calc R
C4 C 0.8433(6) 0.3492(3) 0.72927(13) 0.0258(10) Uani 1 1 d .
H4A H 0.9445 0.3211 0.7154 0.031 Uiso 1 1 calc R
C5 C -0.3531(6) 0.6886(3) 0.72945(13) 0.0280(10) Uani 1 1 d .
H5A H -0.4550 0.7160 0.7156 0.034 Uiso 1 1 calc R
C6 C -0.2083(6) 0.6497(3) 0.70941(12) 0.0245(10) Uani 1 1 d .
H6A H -0.2095 0.6518 0.6816 0.029 Uiso 1 1 calc R
C7 C -0.0531(5) 0.6054(3) 0.72901(12) 0.0205(9) Uani 1 1 d .
C8 C 0.0980(6) 0.5674(3) 0.70830(11) 0.0202(9) Uani 1 1 d .
C9 C 0.2456(5) 0.5196(3) 0.72848(11) 0.0187(8) Uani 1 1 d .
C10 C 0.3860(6) 0.4494(3) 0.66552(12) 0.0206(9) Uani 1 1 d .
C11 C 0.4833(6) 0.5014(3) 0.63730(12) 0.0264(10) Uani 1 1 d .
H11A H 0.5508 0.5567 0.6448 0.032 Uiso 1 1 calc R
C12 C 0.4821(7) 0.4731(4) 0.59849(12) 0.0353(12) Uani 1 1 d .
H12A H 0.5480 0.5094 0.5795 0.042 Uiso 1 1 calc R
C13 C 0.3856(7) 0.3921(4) 0.58706(14) 0.0392(12) Uani 1 1 d .
C14 C 0.2901(7) 0.3393(3) 0.61504(14) 0.0360(12) Uani 1 1 d .
H14A H 0.2242 0.2836 0.6075 0.043 Uiso 1 1 calc R
C15 C 0.2905(6) 0.3676(3) 0.65373(13) 0.0305(11) Uani 1 1 d .
H15A H 0.2249 0.3309 0.6726 0.037 Uiso 1 1 calc R
C16 C 0.1059(6) 0.5901(3) 0.66531(12) 0.0237(9) Uani 1 1 d .
C17 C 0.2012(6) 0.6709(3) 0.65314(13) 0.0273(10) Uani 1 1 d .
H17A H 0.2660 0.7084 0.6719 0.033 Uiso 1 1 calc R
C18 C 0.2035(7) 0.6981(4) 0.61418(14) 0.0402(13) Uani 1 1 d .
H18A H 0.2706 0.7535 0.6066 0.048 Uiso 1 1 calc R
C19 C 0.1085(7) 0.6450(4) 0.58597(14) 0.0438(14) Uani 1 1 d .
C20 C 0.0107(7) 0.5657(4) 0.59845(13) 0.0386(12) Uani 1 1 d .
H20A H -0.0562 0.5287 0.5798 0.046 Uiso 1 1 calc R
C21 C 0.0080(6) 0.5392(4) 0.63740(12) 0.0288(10) Uani 1 1 d .
H21A H -0.0623 0.4849 0.6451 0.035 Uiso 1 1 calc R
C22 C 0.3804(5) 0.3611(3) 0.54419(7) 0.0631(18) Uani 1 1 d .
F1 F 0.5360(6) 0.3895(4) 0.52632(8) 0.117(3) Uani 0.854(7) 1 calc PR
F2 F 0.2327(7) 0.4000(4) 0.52666(8) 0.136(3) Uani 0.854(7) 1 calc PR
F3 F 0.3678(9) 0.2667(3) 0.54225(7) 0.119(3) Uani 0.854(7) 1 calc PR
F1' F 0.2217(6) 0.3146(5) 0.53717(8) 0.117(3) Uani 0.146(7) 1 calc PR
F2' F 0.5250(6) 0.3042(4) 0.53683(8) 0.136(3) Uani 0.146(7) 1 calc PR
F3' F 0.3899(9) 0.4374(3) 0.52124(7) 0.119(3) Uani 0.146(7) 1 calc PR
C23 C 0.1140(10) 0.6741(6) 0.54319(16) 0.068(2) Uani 1 1 d .
H23A H -0.0067 0.6596 0.5309 0.102 Uiso 0.50 1 calc PR
H23B H 0.2136 0.6389 0.5298 0.102 Uiso 0.50 1 calc PR
H23C H 0.1385 0.7426 0.5413 0.102 Uiso 0.50 1 calc PR
H23D H 0.2370 0.7011 0.5371 0.102 Uiso 0.50 1 calc PR
H23E H 0.0167 0.7218 0.5382 0.102 Uiso 0.50 1 calc PR
H23F H 0.0918 0.6182 0.5267 0.102 Uiso 0.50 1 calc PR

loop_
_atom_site_aniso_label
_atom_site_aniso_U_11
_atom_site_aniso_U_22
_atom_site_aniso_U_33
_atom_site_aniso_U_23
_atom_site_aniso_U_13
_atom_site_aniso_U_12
C1 0.017(2) 0.019(2) 0.023(2) -0.0001(16) 0.0011(16) -0.0054(16)
C2 0.016(2) 0.015(2) 0.026(2) -0.0005(17) 0.0023(16) -0.0036(16)
C3 0.020(2) 0.019(2) 0.030(2) -0.0001(17) 0.0036(17) -0.0017(17)
C4 0.020(2) 0.018(2) 0.040(2) -0.0021(18) 0.0057(18) 0.0009(17)
C5 0.017(2) 0.028(2) 0.040(2) 0.002(2) -0.0052(19) 0.0003(18)
C6 0.023(2) 0.025(2) 0.026(2) 0.0001(17) -0.0033(17) -0.0023(18)
C7 0.018(2) 0.018(2) 0.025(2) -0.0002(17) -0.0001(16) -0.0026(16)
C8 0.018(2) 0.020(2) 0.023(2) -0.0003(16) -0.0017(16) -0.0021(17)
C9 0.0161(19) 0.0206(18) 0.019(2) -0.0007(17) -0.0007(16) -0.0025(16)
C10 0.018(2) 0.020(2) 0.024(2) -0.0004(16) 0.0012(16) 0.0016(17)
C11 0.020(2) 0.034(3) 0.026(2) 0.0003(18) 0.0028(18) -0.0020(18)
C12 0.027(2) 0.055(3) 0.024(2) 0.005(2) 0.005(2) 0.000(2)
C13 0.036(3) 0.054(3) 0.028(2) -0.011(2) -0.001(2) 0.004(2)
C14 0.041(3) 0.031(3) 0.036(3) -0.012(2) -0.002(2) -0.002(2)
C15 0.025(2) 0.038(3) 0.028(2) -0.001(2) 0.0010(19) -0.001(2)
C16 0.017(2) 0.032(2) 0.021(2) 0.0002(18) -0.0017(16) 0.0038(18)
C17 0.033(2) 0.019(2) 0.029(2) 0.0017(18) -0.0002(19) -0.0008(18)
C18 0.044(3) 0.043(3) 0.034(3) 0.010(2) 0.005(2) 0.002(2)
C19 0.041(3) 0.065(4) 0.025(2) 0.009(2) 0.001(2) 0.012(3)
C20 0.026(2) 0.064(4) 0.025(2) -0.004(2) -0.003(2) -0.001(2)
C21 0.020(2) 0.043(3) 0.023(2) -0.0015(19) -0.0001(19) -0.002(2)
C22 0.055(4) 0.094(6) 0.041(3) -0.016(3) 0.003(3) -0.003(4)
F1 0.118(5) 0.182(7) 0.050(3) -0.033(3) 0.035(3) -0.018(5)
F2 0.127(5) 0.236(9) 0.046(3) -0.033(4) -0.035(3) 0.058(6)
F3 0.173(7) 0.110(5) 0.074(3) -0.056(3) 0.016(4) -0.012(5)
F1' 0.118(5) 0.182(7) 0.050(3) -0.033(3) 0.035(3) -0.018(5)
F2' 0.127(5) 0.236(9) 0.046(3) -0.033(4) -0.035(3) 0.058(6)
F3' 0.173(7) 0.110(5) 0.074(3) -0.056(3) 0.016(4) -0.012(5)
C23 0.073(4) 0.100(6) 0.032(3) 0.016(3) -0.001(3) 0.004(4)

loop_
_atom_type_symbol
_atom_type_description
_atom_type_scat_dispersion_real
_atom_type_scat_dispersion_imag
_atom_type_scat_source
C C 0.0033 0.0016 'International Tables Vol C Tables 4.2.6.8 and 6.1.1.4'
H H 0.0000 0.0000 'International Tables Vol C Tables 4.2.6.8 and 6.1.1.4'
F F 0.0171 0.0103 'International Tables Vol C Tables 4.2.6.8 and 6.1.1.4'

loop_
_geom_angle_atom_site_label_1
_geom_angle_atom_site_label_2
_geom_angle_atom_site_label_3
_geom_angle
_geom_angle_site_symmetry_1
_geom_angle_site_symmetry_3
C2 C1 C9 120.8(4) . .
C2 C1 C10 115.9(4) . .
C9 C1 C10 122.9(4) . .
C1 C2 C3 121.8(4) . .
C1 C2 C2 120.2(2) . 6_557
C3 C2 C2 118.0(2) . 6_557
C4 C3 C2 121.8(4) . .
C4 C3 H3A 119.1 . .
C2 C3 H3A 119.1 . .
C3 C4 C4 120.2(3) . 6_557
C3 C4 H4A 119.9 . .
C4 C4 H4A 119.9 6_557 .
C6 C5 C5 120.3(3) . 6_557
C6 C5 H5A 119.8 . .
C5 C5 H5A 119.8 6_557 .
C5 C6 C7 121.9(4) . .
C5 C6 H6A 119.1 . .
C7 C6 H6A 119.1 . .
C8 C7 C7 120.4(2) . 6_557
C8 C7 C6 121.7(4) . .
C7 C7 C6 117.8(2) 6_557 .
C7 C8 C9 120.4(4) . .
C7 C8 C16 116.3(4) . .
C9 C8 C16 122.9(4) . .
C1 C9 C8 122.3(3) . .
C1 C9 C9 118.8(2) . 6_557
C8 C9 C9 118.9(2) . 6_557
C11 C10 C15 118.4(4) . .
C11 C10 C1 123.2(4) . .
C15 C10 C1 118.2(4) . .
C12 C11 C10 120.5(4) . .
C12 C11 H11A 119.7 . .
C10 C11 H11A 119.7 . .
C11 C12 C13 120.6(4) . .
C11 C12 H12A 119.7 . .
C13 C12 H12A 119.7 . .
C12 C13 C14 119.2(4) . .
C12 C13 C22 121.1(4) . .
C14 C13 C22 119.7(4) . .
C15 C14 C13 120.3(5) . .
C15 C14 H14A 119.9 . .
C13 C14 H14A 119.9 . .
C14 C15 C10 121.0(4) . .
C14 C15 H15A 119.5 . .
C10 C15 H15A 119.5 . .
C21 C16 C17 117.8(4) . .
C21 C16 C8 123.0(4) . .
C17 C16 C8 119.0(4) . .
C18 C17 C16 121.3(4) . .
C18 C17 H17A 119.4 . .
C16 C17 H17A 119.4 . .
C17 C18 C19 120.7(5) . .
C17 C18 H18A 119.7 . .
C19 C18 H18A 119.7 . .
C20 C19 C18 117.7(4) . .
C20 C19 C23 121.8(5) . .
C18 C19 C23 120.5(5) . .
C21 C20 C19 121.4(5) . .
C21 C20 H20A 119.3 . .
C19 C20 H20A 119.3 . .
C20 C21 C16 121.1(5) . .
C20 C21 H21A 119.4 . .
C16 C21 H21A 119.4 . .
C19 C23 H23A 109.5 . .
C19 C23 H23B 109.5 . .
H23A C23 H23B 109.5 . .
C19 C23 H23C 109.5 . .
H23A C23 H23C 109.5 . .
H23B C23 H23C 109.5 . .
C19 C23 H23D 109.5 . .
H23A C23 H23D 141.1 . .
H23B C23 H23D 56.3 . .
H23C C23 H23D 56.3 . .
C19 C23 H23E 109.5 . .
H23A C23 H23E 56.3 . .
H23B C23 H23E 141.1 . .
H23C C23 H23E 56.3 . .
H23D C23 H23E 109.5 . .
C19 C23 H23F 109.5 . .
H23A C23 H23F 56.3 . .
H23B C23 H23F 56.3 . .
H23C C23 H23F 141.1 . .
H23D C23 H23F 109.5 . .
H23E C23 H23F 109.5 . .

loop_
_geom_bond_atom_site_label_1
_geom_bond_atom_site_label_2
_geom_bond_distance
_geom_bond_site_symmetry_2
C1 C2 1.401(6) .
C1 C9 1.427(6) .
C1 C10 1.497(6) .
C2 C3 1.433(6) .
C2 C2 1.436(8) 6_557
C3 C4 1.356(6) .
C3 H3A 0.9500 .
C4 C4 1.416(9) 6_557
C4 H4A 0.9500 .
C5 C6 1.355(6) .
C5 C5 1.403(9) 6_557
C5 H5A 0.9500 .
C6 C7 1.437(6) .
C6 H6A 0.9500 .
C7 C8 1.397(6) .
C7 C7 1.433(8) 6_557
C8 C9 1.428(5) .
C8 C16 1.503(6) .
C9 C9 1.469(7) 6_557
C10 C11 1.395(6) .
C10 C15 1.396(6) .
C11 C12 1.384(6) .
C11 H11A 0.9500 .
C12 C13 1.387(7) .
C12 H12A 0.9500 .
C13 C14 1.388(7) .
C13 C22 1.528(5) .
C14 C15 1.379(6) .
C14 H14A 0.9500 .
C15 H15A 0.9500 .
C16 C21 1.382(6) .
C16 C17 1.388(6) .
C17 C18 1.384(6) .
C17 H17A 0.9500 .
C18 C19 1.395(8) .
C18 H18A 0.9500 .
C19 C20 1.382(8) .
C19 C23 1.517(7) .
C20 C21 1.381(6) .
C20 H20A 0.9500 .
C21 H21A 0.9500 .
C23 H23A 0.9800 .
C23 H23B 0.9800 .
C23 H23C 0.9800 .
C23 H23D 0.9800 .
C23 H23E 0.9800 .
C23 H23F 0.9800 .

loop_
_geom_torsion_atom_site_label_1
_geom_torsion_atom_site_label_2
_geom_torsion_atom_site_label_3
_geom_torsion_atom_site_label_4
_geom_torsion
_geom_torsion_site_symmetry_1
_geom_torsion_site_symmetry_4
C9 C1 C2 C3 -177.2(4) . .
C10 C1 C2 C3 10.0(6) . .
C9 C1 C2 C2 6.0(4) . 6_557
C10 C1 C2 C2 -166.9(2) . 6_557
C1 C2 C3 C4 -177.8(4) . .
C2 C2 C3 C4 -0.9(5) 6_557 .
C2 C3 C4 C4 0.9(5) . 6_557
C5 C5 C6 C7 1.5(5) 6_557 .
C5 C6 C7 C8 -178.4(4) . .
C5 C6 C7 C7 -1.5(5) . 6_557
C7 C7 C8 C9 6.2(5) 6_557 .
C6 C7 C8 C9 -176.9(4) . .
C7 C7 C8 C16 -166.6(2) 6_557 .
C6 C7 C8 C16 10.3(6) . .
C2 C1 C9 C8 173.9(4) . .
C10 C1 C9 C8 -13.7(6) . .
C2 C1 C9 C9 -6.0(4) . 6_557
C10 C1 C9 C9 166.4(3) . 6_557
C7 C8 C9 C1 174.0(4) . .
C16 C8 C9 C1 -13.6(6) . .
C7 C8 C9 C9 -6.1(5) . 6_557
C16 C8 C9 C9 166.2(3) . 6_557
C2 C1 C10 C11 -84.2(5) . .
C9 C1 C10 C11 103.1(5) . .
C2 C1 C10 C15 89.9(5) . .
C9 C1 C10 C15 -82.8(5) . .
C15 C10 C11 C12 1.0(6) . .
C1 C10 C11 C12 175.2(4) . .
C10 C11 C12 C13 -0.6(7) . .
C11 C12 C13 C14 -0.1(7) . .
C11 C12 C13 C22 178.9(4) . .
C12 C13 C14 C15 0.4(8) . .
C22 C13 C14 C15 -178.7(4) . .
C13 C14 C15 C10 0.1(7) . .
C11 C10 C15 C14 -0.8(7) . .
C1 C10 C15 C14 -175.3(4) . .
C7 C8 C16 C21 -83.6(5) . .
C9 C8 C16 C21 103.7(5) . .
C7 C8 C16 C17 90.2(5) . .
C9 C8 C16 C17 -82.5(5) . .
C21 C16 C17 C18 -2.1(7) . .
C8 C16 C17 C18 -176.2(4) . .
C16 C17 C18 C19 0.5(7) . .
C17 C18 C19 C20 0.9(8) . .
C17 C18 C19 C23 -179.0(5) . .
C18 C19 C20 C21 -0.6(8) . .
C23 C19 C20 C21 179.3(5) . .
C19 C20 C21 C16 -1.1(8) . .
C17 C16 C21 C20 2.4(7) . .
C8 C16 C21 C20 176.2(4) . .
